data_2103966
loop_
_publ_author_name
'Pritchard, Robin Gavin'
'Islam, Emran'

_publ_section_title
;
 Sodium percarbonate between 293 and 100K
;
_journal_issue 5
_journal_name_full 'Acta Crystallographica Section B'
_journal_page_first 596
_journal_page_last 605
_journal_paper_doi 10.1107/S0108768103012291
_journal_volume 59
_journal_year 2003
_chemical_formula_moiety 'C1 H3 Na2 O6'
_chemical_formula_sum 'C H3 Na2 O6'
_chemical_formula_weight 157.01
_chemical_name_systematic
;
 ?
;
_space_group_IT_number 64
_symmetry_cell_setting orthorhombic
_symmetry_space_group_name_Hall '-C 2ac 2'
_symmetry_space_group_name_H-M 'C m c a'
_atom_sites_solution_hydrogens geom
_atom_sites_solution_primary direct
_atom_sites_solution_secondary difmap
_audit_conform_dict_name cif_core.dic
_audit_conform_dict_version 2.2
_audit_creation_method 'WinGX routine CIF_UPDATE'
_cell_angle_alpha 90
_cell_angle_beta 90
_cell_angle_gamma 90
_cell_formula_units_Z 8
_cell_length_a 6.7138(4)
_cell_length_b 15.7407(11)
_cell_length_c 9.1732(7)
_cell_measurement_reflns_used 1163
_cell_measurement_temperature 293(2)
_cell_measurement_theta_max 27.485
_cell_measurement_theta_min 1.018
_cell_volume 969.42(12)
_computing_cell_refinement 'HKL Scalepack (Otwinowski & Minor 1997)'
_computing_data_collection 'Collect (Nonius BV, 1997-2000)'
_computing_data_reduction 'HKL Denzo and Scalepack (Otwinowski & Minor 1997)'
_computing_molecular_graphics 'Ortep-3 for Windows (Farrugia, 1997)'
_computing_publication_material 'WinGX publication routines (Farrugia, 1999)'
_computing_structure_refinement 'SHELXL-97 (Sheldrick, 1997)'
_computing_structure_solution 'SHELXS-97 (Sheldrick, 1997)'
_diffrn_ambient_temperature 293(2)
_diffrn_measured_fraction_theta_full 0.995
_diffrn_measured_fraction_theta_max 0.995
_diffrn_measurement_device '95mm CCD camera on \k-goniostat'
_diffrn_measurement_device_type KappaCCD
_diffrn_measurement_method '\f and \w scans with \k offsets'
_diffrn_radiation_monochromator graphite
_diffrn_radiation_type MoK\a
_diffrn_radiation_wavelength 0.71073
_diffrn_reflns_av_R_equivalents 0.0436
_diffrn_reflns_limit_h_max 7
_diffrn_reflns_limit_h_min -8
_diffrn_reflns_limit_k_max 20
_diffrn_reflns_limit_k_min -14
_diffrn_reflns_limit_l_max 10
_diffrn_reflns_limit_l_min -11
_diffrn_reflns_number 2341
_diffrn_reflns_reduction_process
;
 Scaled and merged with SORTAV
 R.H. Blessing, (1987) Cryst. Rev. 1, 3-58
 R.H. Blessing, (1989) J. Appl. Cryst. 22, 396-397
;
_diffrn_reflns_theta_full 27.45
_diffrn_reflns_theta_max 27.45
_diffrn_reflns_theta_min 3.41
_exptl_absorpt_coefficient_mu 0.363
_exptl_absorpt_correction_T_max 1.014
_exptl_absorpt_correction_T_min 0.993
_exptl_absorpt_correction_type multi-scan
_exptl_absorpt_process_details
;
 R.H. Blessing, Acta Cryst. (1995), A51, 33-38
;
_exptl_crystal_colour colourless
_exptl_crystal_density_diffrn 2.152
_exptl_crystal_density_method 'not measured'
_exptl_crystal_description prism
_exptl_crystal_F_000 632
_exptl_crystal_size_max 0.08
_exptl_crystal_size_mid 0.07
_exptl_crystal_size_min 0.04
_refine_diff_density_max 0.224
_refine_diff_density_min -0.212
_refine_ls_extinction_coef 0.0081(7)
_refine_ls_extinction_expression Fc^*^=kFc[1+0.001xFc^2^\l^3^/sin(2\q)]^-1/4^
_refine_ls_extinction_method SHELXL
_refine_ls_goodness_of_fit_ref 1.043
_refine_ls_hydrogen_treatment refall
_refine_ls_matrix_type full
_refine_ls_number_parameters 83
_refine_ls_number_reflns 603
_refine_ls_number_restraints 0
_refine_ls_restrained_S_all 1.043
_refine_ls_R_factor_all 0.0582
_refine_ls_R_factor_gt 0.0276
_refine_ls_shift/su_max 0.005
_refine_ls_shift/su_mean 0
_refine_ls_structure_factor_coef Fsqd
_refine_ls_weighting_details 'calc w=1/[\s^2^(Fo^2^)+(0.0137P)^2^+0.0000P] where P=(Fo^2^+2Fc^2^)/3'
_refine_ls_weighting_scheme calc
_refine_ls_wR_factor_gt 0.0546
_refine_ls_wR_factor_ref 0.0644
_reflns_number_gt 400
_reflns_number_total 603
_reflns_threshold_expression >2sigma(I)
_cod_data_source_file na5004.cif
_cod_data_source_block room
_cod_original_sg_symbol_Hall '-C 2bc 2'
_cod_database_code 2103966

loop_
_symmetry_equiv_pos_as_xyz
'x, y, z'
'-x, -y+1/2, z+1/2'
'x, -y, -z'
'-x, y+1/2, -z+1/2'
'x+1/2, y+1/2, z'
'-x+1/2, -y+1, z+1/2'
'x+1/2, -y+1/2, -z'
'-x+1/2, y+1, -z+1/2'
'-x, -y, -z'
'x, y-1/2, -z-1/2'
'-x, y, z'
'x, -y-1/2, z-1/2'
'-x+1/2, -y+1/2, -z'
'x+1/2, y, -z-1/2'
'-x+1/2, y+1/2, z'
'x+1/2, -y, z-1/2'

loop_
_atom_site_label
_atom_site_fract_x
_atom_site_fract_y
_atom_site_fract_z
_atom_site_U_iso_or_equiv
_atom_site_adp_type
_atom_site_calc_flag
_atom_site_refinement_flags
_atom_site_occupancy
_atom_site_type_symbol
C1 0 0.33778(9) 0.25026(14) 0.0151(3) Uani d S 1 C
Na1 0.25 0.01077(3) 0.25 0.02674(17) Uani d S 1 Na
Na2 0.25 0.25 0 0.02340(16) Uani d S 1 Na
O1 0 0.26807(5) 0.17718(11) 0.0210(3) Uani d S 1 O
O2 0 0.40946(6) 0.18316(11) 0.0213(3) Uani d S 1 O
O3 0 0.33466(6) 0.39000(11) 0.0220(3) Uani d S 1 O
O11 0.09368(19) 0.13857(10) 0.33870(18) 0.0287(4) Uani d P 0.5 O
O12 -0.09491(19) 0.11353(10) 0.40961(17) 0.0271(4) Uani d P 0.5 O
O31 0.0906(3) 0.02531(15) 0.0181(3) 0.0344(9) Uani d P 0.3071(13) O
O41 0 0.0350(2) 0.0534(4) 0.0287(10) Uani d SP 0.386(3) O
H11 0.049(3) 0.1807(11) 0.2701(19) 0.032(7) Uiso d P 0.5 H
H12 -0.055(2) 0.0966(11) 0.511(2) 0.032(7) Uiso d P 0.5 H
H31 0.052(3) 0.0848(12) -0.019(2) 0.032(7) Uiso d P 0.5 H

loop_
_atom_site_aniso_label
_atom_site_aniso_U_11
_atom_site_aniso_U_22
_atom_site_aniso_U_33
_atom_site_aniso_U_12
_atom_site_aniso_U_13
_atom_site_aniso_U_23
C1 0.0138(7) 0.0181(8) 0.0133(7) 0 0 0.0008(7)
Na1 0.0249(3) 0.0206(3) 0.0347(4) 0 0.0040(2) 0
Na2 0.0213(3) 0.0266(3) 0.0223(3) -0.0002(2) 0.0003(2) -0.0036(2)
O1 0.0295(5) 0.0156(5) 0.0178(5) 0 0 -0.0026(5)
O2 0.0298(5) 0.0163(5) 0.0177(5) 0 0 0.0023(5)
O3 0.0300(5) 0.0183(5) 0.0178(5) 0 0 -0.0004(4)
O11 0.0302(7) 0.0282(8) 0.0276(9) 0.0038(6) 0.0082(7) 0.0068(8)
O12 0.0308(7) 0.0285(9) 0.0220(9) -0.0087(6) -0.0019(6) 0.0023(8)
O31 0.0341(13) 0.024(2) 0.0449(18) -0.0065(10) -0.0198(13) 0.0047(16)
O41 0.047(2) 0.0197(18) 0.0195(17) 0 0 0.0017(13)

loop_
_atom_type_symbol
_atom_type_description
_atom_type_scat_dispersion_real
_atom_type_scat_dispersion_imag
_atom_type_scat_source
C C 0.0033 0.0016 'International Tables Vol C Tables 4.2.6.8 and 6.1.1.4'
H H 0 0 'International Tables Vol C Tables 4.2.6.8 and 6.1.1.4'
Na Na 0.0362 0.0249 'International Tables Vol C Tables 4.2.6.8 and 6.1.1.4'
O O 0.0106 0.006 'International Tables Vol C Tables 4.2.6.8 and 6.1.1.4'

loop_
_geom_angle_atom_site_label_1
_geom_angle_atom_site_label_2
_geom_angle_atom_site_label_3
_geom_angle_site_symmetry_1
_geom_angle_site_symmetry_3
_geom_angle
O3 C1 O2 . . 120.80(12)
O3 C1 O1 . . 119.23(12)
O2 C1 O1 . . 119.96(12)
O31 Na1 O31 8_545 . 169.02(12)
O31 Na1 O2 8_545 10_556 98.60(6)
O31 Na1 O2 . 10_556 88.73(6)
O31 Na1 O2 8_545 5_545 88.73(6)
O31 Na1 O2 . 5_545 98.60(6)
O2 Na1 O2 10_556 5_545 96.51(4)
O31 Na1 O11 8_545 8_545 91.47(7)
O31 Na1 O11 . 8_545 79.32(7)
O2 Na1 O11 10_556 8_545 161.30(4)
O2 Na1 O11 5_545 8_545 99.45(4)
O31 Na1 O11 8_545 . 79.32(7)
O31 Na1 O11 . . 91.47(7)
O2 Na1 O11 10_556 . 99.45(4)
O2 Na1 O11 5_545 . 161.30(4)
O11 Na1 O11 8_545 . 66.86(7)
O31 Na1 O12 8_545 11 65.80(7)
O31 Na1 O12 . 11 106.37(7)
O2 Na1 O12 10_556 11 89.35(4)
O2 Na1 O12 5_545 11 154.47(4)
O11 Na1 O12 8_545 11 80.42(6)
O11 Na1 O12 . 11 18.13(5)
O31 Na1 O12 8_545 14_556 106.37(7)
O31 Na1 O12 . 14_556 65.80(7)
O2 Na1 O12 10_556 14_556 154.47(4)
O2 Na1 O12 5_545 14_556 89.35(4)
O11 Na1 O12 8_545 14_556 18.13(5)
O11 Na1 O12 . 14_556 80.42(6)
O12 Na1 O12 11 14_556 96.01(8)
O31 Na1 O41 8_545 14_556 16.45(8)
O31 Na1 O41 . 14_556 158.40(8)
O2 Na1 O41 10_556 14_556 112.87(7)
O2 Na1 O41 5_545 14_556 79.36(6)
O11 Na1 O41 8_545 14_556 79.82(8)
O11 Na1 O41 . 14_556 85.48(7)
O12 Na1 O41 11 14_556 75.49(7)
O12 Na1 O41 14_556 14_556 92.62(8)
O31 Na1 O41 8_545 . 158.40(8)
O31 Na1 O41 . . 16.45(8)
O2 Na1 O41 10_556 . 79.36(6)
O2 Na1 O41 5_545 . 112.87(7)
O11 Na1 O41 8_545 . 85.48(7)
O11 Na1 O41 . . 79.82(8)
O12 Na1 O41 11 . 92.62(8)
O12 Na1 O41 14_556 . 75.49(7)
O41 Na1 O41 14_556 . 162.38(15)
O31 Na1 O31 8_545 3 172.81(2)
O31 Na1 O31 . 3 17.73(10)
O2 Na1 O31 10_556 3 79.53(6)
O2 Na1 O31 5_545 3 84.60(5)
O11 Na1 O31 8_545 3 92.29(7)
O11 Na1 O31 . 3 107.80(6)
O12 Na1 O31 11 3 120.92(6)
O12 Na1 O31 14_556 3 76.31(6)
O41 Na1 O31 14_556 3 160.64(6)
O41 Na1 O31 . 3 28.36(7)
O31 Na1 O31 8_545 6_545 17.73(10)
O31 Na1 O31 . 6_545 172.81(2)
O2 Na1 O31 10_556 6_545 84.60(5)
O2 Na1 O31 5_545 6_545 79.53(6)
O11 Na1 O31 8_545 6_545 107.80(6)
O11 Na1 O31 . 6_545 92.29(7)
O12 Na1 O31 11 6_545 76.31(6)
O12 Na1 O31 14_556 6_545 120.92(6)
O41 Na1 O31 14_556 6_545 28.36(7)
O41 Na1 O31 . 6_545 160.64(6)
O31 Na1 O31 3 6_545 156.09(11)
O1 Na2 O1 . 13 180
O1 Na2 O3 . 2_554 81.77(3)
O1 Na2 O3 13 2_554 98.23(3)
O1 Na2 O3 . 14_556 98.23(3)
O1 Na2 O3 13 14_556 81.77(3)
O3 Na2 O3 2_554 14_556 180.00(6)
O1 Na2 O11 . 12_565 91.39(4)
O1 Na2 O11 13 12_565 88.61(4)
O3 Na2 O11 2_554 12_565 81.17(4)
O3 Na2 O11 14_556 12_565 98.83(4)
O1 Na2 O11 . 8_545 88.61(4)
O1 Na2 O11 13 8_545 91.39(4)
O3 Na2 O11 2_554 8_545 98.83(4)
O3 Na2 O11 14_556 8_545 81.17(4)
O11 Na2 O11 12_565 8_545 180.00(8)
O1 Na2 O12 . 14_556 99.79(4)
O1 Na2 O12 13 14_556 80.21(4)
O3 Na2 O12 2_554 14_556 87.33(4)
O3 Na2 O12 14_556 14_556 92.67(4)
O11 Na2 O12 12_565 14_556 162.68(4)
O11 Na2 O12 8_545 14_556 17.32(4)
O1 Na2 O12 . 2_554 80.21(4)
O1 Na2 O12 13 2_554 99.79(4)
O3 Na2 O12 2_554 2_554 92.67(4)
O3 Na2 O12 14_556 2_554 87.33(4)
O11 Na2 O12 12_565 2_554 17.32(4)
O11 Na2 O12 8_545 2_554 162.68(4)
O12 Na2 O12 14_556 2_554 180
O1 Na2 Na2 . 7 135.490(18)
O1 Na2 Na2 13 7 44.510(18)
O3 Na2 Na2 2_554 7 135.117(17)
O3 Na2 Na2 14_556 7 44.883(17)
O11 Na2 Na2 12_565 7 114.58(3)
O11 Na2 Na2 8_545 7 65.42(3)
O12 Na2 Na2 14_556 7 65.67(3)
O12 Na2 Na2 2_554 7 114.33(3)
O1 Na2 Na2 . 7_455 44.510(18)
O1 Na2 Na2 13 7_455 135.490(18)
O3 Na2 Na2 2_554 7_455 44.883(17)
O3 Na2 Na2 14_556 7_455 135.117(17)
O11 Na2 Na2 12_565 7_455 65.42(3)
O11 Na2 Na2 8_545 7_455 114.58(3)
O12 Na2 Na2 14_556 7_455 114.33(3)
O12 Na2 Na2 2_554 7_455 65.67(3)
Na2 Na2 Na2 7 7_455 180
C1 O1 Na2 . 7_455 117.59(5)
C1 O1 Na2 . . 117.59(5)
Na2 O1 Na2 7_455 . 90.98(4)
C1 O2 Na1 . 10_566 117.51(5)
C1 O2 Na1 . 5_455 117.51(5)
Na1 O2 Na1 10_566 5_455 88.98(4)
C1 O3 Na2 . 2 116.56(5)
C1 O3 Na2 . 8_545 116.56(5)
Na2 O3 Na2 2 8_545 90.23(3)
O12 O11 O11 11 11 90.62(15)
O12 O11 O12 11 . 59.63(17)
O11 O11 O12 11 . 30.99(8)
O12 O11 Na1 11 . 81.46(17)
O11 O11 Na1 11 . 115.81(3)
O12 O11 Na1 . . 107.41(10)
O12 O11 Na2 11 8_545 81.62(18)
O11 O11 Na2 11 8_545 114.58(3)
O12 O11 Na2 . 8_545 106.49(11)
Na1 O11 Na2 . 8_545 126.65(6)
O12 O11 H11 11 . 156.9(12)
O11 O11 H11 11 . 71.8(13)
O12 O11 H11 . . 101.7(13)
Na1 O11 H11 . . 119.4(11)
Na2 O11 H11 8_545 . 92.0(11)
O11 O12 O12 11 11 89.38(15)
O11 O12 O11 11 . 58.38(16)
O12 O12 O11 11 . 30.99(8)
O11 O12 Na1 11 14_456 80.41(17)
O12 O12 Na1 11 14_456 115.51(3)
O11 O12 Na1 . 14_456 106.32(10)
O11 O12 Na2 11 2 81.06(17)
O12 O12 Na2 11 2 114.33(3)
O11 O12 Na2 . 2 105.71(10)
Na1 O12 Na2 14_456 2 126.16(6)
O11 O12 H12 11 . 157.9(10)
O12 O12 H12 11 . 74.4(10)
O11 O12 H12 . . 104.4(10)
Na1 O12 H12 14_456 . 119.9(10)
Na2 O12 H12 2 . 91.9(10)
O41 O31 O31 . 3 112.1(4)
O41 O31 O31 . 11 30.5(4)
O31 O31 O31 3 11 90
O41 O31 O41 . 9 89.2(4)
O31 O31 O41 3 9 30.08(18)
O31 O31 O41 11 9 62.21(12)
O41 O31 O31 . 9 61.0(3)
O31 O31 O31 3 9 54.64(18)
O31 O31 O31 11 9 35.36(18)
O41 O31 O31 9 9 28.24(15)
O41 O31 Na1 . . 89.9(4)
O31 O31 Na1 3 . 104.7(4)
O31 O31 Na1 11 . 116.57(6)
O41 O31 Na1 9 . 125.88(19)
O31 O31 Na1 9 . 120.8(3)
O41 O31 Na1 . 6_544 142.4(4)
O31 O31 Na1 3 6_544 57.6(3)
O31 O31 Na1 11 6_544 112.97(5)
O41 O31 Na1 9 6_544 65.18(16)
O31 O31 Na1 9 6_544 90.5(2)
Na1 O31 Na1 . 6_544 127.11(9)
O41 O31 H31 . . 75.0(11)
O31 O31 H31 3 . 135.2(12)
O31 O31 H31 11 . 75.5(10)
O41 O31 H31 9 . 112.1(11)
O31 O31 H31 9 . 101.9(10)
Na1 O31 H31 . . 119.7(11)
Na1 O31 H31 6_544 . 89.2(11)
O31 O41 O31 11 . 119.0(7)
O31 O41 O31 11 9 37.8(3)
O31 O41 O31 . 9 90.8(4)
O31 O41 O31 11 3 90.8(4)
O31 O41 O31 . 3 37.8(3)
O31 O41 O31 9 3 55.6(2)
O31 O41 O41 11 9 62.2(3)
O31 O41 O41 . 9 62.2(3)
O31 O41 O41 9 9 28.59(13)
O31 O41 O41 3 9 28.59(13)
O31 O41 Na1 11 . 151.5(4)
O31 O41 Na1 . . 73.6(3)
O31 O41 Na1 9 . 124.48(19)
O31 O41 Na1 3 . 86.46(15)
O41 O41 Na1 9 . 111.5(2)
O31 O41 Na1 11 14_456 73.6(3)
O31 O41 Na1 . 14_456 151.5(4)
O31 O41 Na1 9 14_456 86.46(15)
O31 O41 Na1 3 14_456 124.48(19)
O41 O41 Na1 9 14_456 111.5(2)
Na1 O41 Na1 . 14_456 84.64(10)
O31 O41 H31 11 . 98.7(10)
O31 O41 H31 . . 66.2(10)
O31 O41 H31 9 . 111.4(10)
O31 O41 H31 3 . 93.7(10)
O41 O41 H31 9 . 97.5(10)
Na1 O41 H31 . . 109.7(9)
Na1 O41 H31 14_456 . 140.5(10)

loop_
_geom_bond_atom_site_label_1
_geom_bond_atom_site_label_2
_geom_bond_site_symmetry_2
_geom_bond_distance
C1 O3 . 1.2828(15)
C1 O2 . 1.2853(16)
C1 O1 . 1.2859(16)
Na1 O31 8_545 2.392(3)
Na1 O31 . 2.392(3)
Na1 O2 10_556 2.3950(7)
Na1 O2 5_545 2.3950(7)
Na1 O11 8_545 2.4104(16)
Na1 O11 . 2.4104(16)
Na1 O12 11 2.4175(15)
Na1 O12 14_556 2.4175(15)
Na1 O41 14_556 2.493(2)
Na1 O41 . 2.493(2)
Na1 O31 3 2.742(3)
Na1 O31 6_545 2.742(3)
Na2 O1 . 2.3537(7)
Na2 O1 13 2.3537(7)
Na2 O3 2_554 2.3688(7)
Na2 O3 14_556 2.3688(7)
Na2 O11 12_565 2.5233(16)
Na2 O11 8_545 2.5233(16)
Na2 O12 14_556 2.5271(15)
Na2 O12 2_554 2.5271(15)
Na2 Na2 7 3.3569(2)
Na2 Na2 7_455 3.3569(2)
O1 Na2 7_455 2.3537(7)
O2 Na1 10_566 2.3950(7)
O2 Na1 5_455 2.3950(7)
O3 Na2 2 2.3688(7)
O3 Na2 8_545 2.3688(7)
O11 O12 11 0.761(2)
O11 O11 11 1.258(3)
O11 O12 . 1.4771(18)
O11 Na2 8_545 2.5233(16)
O11 H11 . 0.962(18)
O12 O11 11 0.761(2)
O12 O12 11 1.274(3)
O12 Na1 14_456 2.4175(15)
O12 Na2 2 2.5271(15)
O12 H12 . 1.002(19)
O31 O41 . 0.706(3)
O31 O31 3 0.863(5)
O31 O31 11 1.217(4)
O31 O41 9 1.305(3)
O31 O31 9 1.492(4)
O31 Na1 6_544 2.742(3)
O31 H31 . 1.031(19)
O41 O31 11 0.706(3)
O41 O31 9 1.305(3)
O41 O31 3 1.305(3)
O41 O41 9 1.475(6)
O41 Na1 14_456 2.493(2)
O41 H31 . 1.088(19)

loop_
_geom_hbond_atom_site_label_D
_geom_hbond_atom_site_label_H
_geom_hbond_atom_site_label_A
_geom_hbond_site_symmetry_A
_geom_hbond_distance_DH
_geom_hbond_distance_HA
_geom_hbond_distance_DA
_geom_hbond_angle_DHA
O11 H11 O1 . 0.962(18) 1.652(18) 2.5973(18) 166.8(18)
O12 H12 O2 12_566 1.002(19) 1.626(19) 2.6141(18) 167.5(17)
O31 H31 O3 2_554 1.031(19) 1.556(19) 2.571(3) 167.2(18)
O41 H31 O3 2_554 1.088(19) 1.556(19) 2.540(3) 147.4(15)

loop_
_geom_torsion_atom_site_label_1
_geom_torsion_atom_site_label_2
_geom_torsion_atom_site_label_3
_geom_torsion_atom_site_label_4
_geom_torsion_site_symmetry_1
_geom_torsion_site_symmetry_4
_geom_torsion
O3 C1 O1 Na2 . 7_455 126.43(5)
O2 C1 O1 Na2 . 7_455 -53.57(5)
O3 C1 O1 Na2 . . -126.43(5)
O2 C1 O1 Na2 . . 53.57(5)
O1 Na2 O1 C1 13 . -16E1(10)
O3 Na2 O1 C1 2_554 . -151.17(8)
O3 Na2 O1 C1 14_556 . 28.83(8)
O11 Na2 O1 C1 12_565 . -70.30(8)
O11 Na2 O1 C1 8_545 . 109.70(8)
O12 Na2 O1 C1 14_556 . 122.99(8)
O12 Na2 O1 C1 2_554 . -57.01(8)
Na2 Na2 O1 C1 7 . 57.89(8)
Na2 Na2 O1 C1 7_455 . -122.11(8)
O1 Na2 O1 Na2 13 7_455 -4E1(10)
O3 Na2 O1 Na2 2_554 7_455 -29.06(3)
O3 Na2 O1 Na2 14_556 7_455 150.94(3)
O11 Na2 O1 Na2 12_565 7_455 51.81(4)
O11 Na2 O1 Na2 8_545 7_455 -128.19(4)
O12 Na2 O1 Na2 14_556 7_455 -114.90(4)
O12 Na2 O1 Na2 2_554 7_455 65.10(4)
Na2 Na2 O1 Na2 7 7_455 180
O3 C1 O2 Na1 . 10_566 52.20(5)
O1 C1 O2 Na1 . 10_566 -127.80(5)
O3 C1 O2 Na1 . 5_455 -52.20(5)
O1 C1 O2 Na1 . 5_455 127.80(5)
O2 C1 O3 Na2 . 2 127.61(4)
O1 C1 O3 Na2 . 2 -52.39(4)
O2 C1 O3 Na2 . 8_545 -127.61(4)
O1 C1 O3 Na2 . 8_545 52.39(4)
O31 Na1 O11 O12 8_545 11 -40.11(16)
O31 Na1 O11 O12 . 11 145.91(16)
O2 Na1 O11 O12 10_556 11 56.95(16)
O2 Na1 O11 O12 5_545 11 -91.3(2)
O11 Na1 O11 O12 8_545 11 -136.36(19)
O12 Na1 O11 O12 14_556 11 -148.94(14)
O41 Na1 O11 O12 14_556 11 -55.51(16)
O41 Na1 O11 O12 . 11 134.24(17)
O31 Na1 O11 O12 3 11 138.90(16)
O31 Na1 O11 O12 6_545 11 -27.96(16)
O31 Na1 O11 O11 8_545 11 -126.64(6)
O31 Na1 O11 O11 . 11 59.37(6)
O2 Na1 O11 O11 10_556 11 -29.58(3)
O2 Na1 O11 O11 5_545 11 -177.79(12)
O11 Na1 O11 O11 8_545 11 137.11(7)
O12 Na1 O11 O11 11 11 -86.54(15)
O12 Na1 O11 O11 14_556 11 124.53(4)
O41 Na1 O11 O11 14_556 11 -142.04(7)
O41 Na1 O11 O11 . 11 47.70(6)
O31 Na1 O11 O11 3 11 52.36(6)
O31 Na1 O11 O11 6_545 11 -114.49(5)
O31 Na1 O11 O12 8_545 . -94.45(11)
O31 Na1 O11 O12 . . 91.56(11)
O2 Na1 O11 O12 10_556 . 2.61(10)
O2 Na1 O11 O12 5_545 . -145.60(12)
O11 Na1 O11 O12 8_545 . 169.30(14)
O12 Na1 O11 O12 11 . -54.35(16)
O12 Na1 O11 O12 14_556 . 156.72(10)
O41 Na1 O11 O12 14_556 . -109.85(11)
O41 Na1 O11 O12 . . 79.89(11)
O31 Na1 O11 O12 3 . 84.55(11)
O31 Na1 O11 O12 6_545 . -82.30(10)
O31 Na1 O11 Na2 8_545 8_545 32.71(9)
O31 Na1 O11 Na2 . 8_545 -141.28(9)
O2 Na1 O11 Na2 10_556 8_545 129.77(7)
O2 Na1 O11 Na2 5_545 8_545 -18.4(2)
O11 Na1 O11 Na2 8_545 8_545 -63.54(6)
O12 Na1 O11 Na2 11 8_545 72.81(16)
O12 Na1 O11 Na2 14_556 8_545 -76.12(7)
O41 Na1 O11 Na2 14_556 8_545 17.31(9)
O41 Na1 O11 Na2 . 8_545 -152.95(10)
O31 Na1 O11 Na2 3 8_545 -148.29(8)
O31 Na1 O11 Na2 6_545 8_545 44.86(9)
O12 O11 O12 O11 11 11 180
Na1 O11 O12 O11 . 11 -111.36(14)
Na2 O11 O12 O11 8_545 11 110.46(15)
O11 O11 O12 O12 11 11 180
Na1 O11 O12 O12 . 11 68.64(14)
Na2 O11 O12 O12 8_545 11 -69.54(15)
O12 O11 O12 Na1 11 14_456 -112.59(14)
O11 O11 O12 Na1 11 14_456 67.41(14)
Na1 O11 O12 Na1 . 14_456 -43.94(9)
Na2 O11 O12 Na1 8_545 14_456 177.88(6)
O12 O11 O12 Na2 11 2 111.27(14)
O11 O11 O12 Na2 11 2 -68.73(14)
Na1 O11 O12 Na2 . 2 179.92(6)
Na2 O11 O12 Na2 8_545 2 41.74(8)
O31 Na1 O31 O41 8_545 . -77.4(4)
O2 Na1 O31 O41 10_556 . 54.7(4)
O2 Na1 O31 O41 5_545 . 151.1(3)
O11 Na1 O31 O41 8_545 . -110.8(4)
O11 Na1 O31 O41 . . -44.7(4)
O12 Na1 O31 O41 11 . -34.2(4)
O12 Na1 O31 O41 14_556 . -123.5(4)
O41 Na1 O31 O41 14_556 . -126.1(5)
O31 Na1 O31 O41 3 . 112.9(5)
O31 Na1 O31 O41 6_545 . 76.8(6)
O31 Na1 O31 O31 8_545 3 169.7(2)
O2 Na1 O31 O31 10_556 3 -58.1(2)
O2 Na1 O31 O31 5_545 3 38.2(2)
O11 Na1 O31 O31 8_545 3 136.3(2)
O11 Na1 O31 O31 . 3 -157.6(2)
O12 Na1 O31 O31 11 3 -147.1(2)
O12 Na1 O31 O31 14_556 3 123.6(2)
O41 Na1 O31 O31 14_556 3 121.0(2)
O41 Na1 O31 O31 . 3 -112.9(5)
O31 Na1 O31 O31 6_545 3 -36.1(7)
O31 Na1 O31 O31 8_545 11 -92.76(3)
O2 Na1 O31 O31 10_556 11 39.40(4)
O2 Na1 O31 O31 5_545 11 135.79(3)
O11 Na1 O31 O31 8_545 11 -126.13(5)
O11 Na1 O31 O31 . 11 -60.01(5)
O12 Na1 O31 O31 11 11 -49.54(6)
O12 Na1 O31 O31 14_556 11 -138.83(7)
O41 Na1 O31 O31 14_556 11 -141.4(2)
O41 Na1 O31 O31 . 11 -15.3(3)
O31 Na1 O31 O31 3 11 97.5(2)
O31 Na1 O31 O31 6_545 11 61.5(5)
O31 Na1 O31 O41 8_545 9 -166.4(2)
O2 Na1 O31 O41 10_556 9 -34.2(2)
O2 Na1 O31 O41 5_545 9 62.2(2)
O11 Na1 O31 O41 8_545 9 160.2(2)
O11 Na1 O31 O41 . 9 -133.7(2)
O12 Na1 O31 O41 11 9 -123.2(2)
O12 Na1 O31 O41 14_556 9 147.5(2)
O41 Na1 O31 O41 14_556 9 145.0(2)
O41 Na1 O31 O41 . 9 -89.0(4)
O31 Na1 O31 O41 3 9 23.9(2)
O31 Na1 O31 O41 6_545 9 -12.2(6)
O31 Na1 O31 O31 8_545 9 -133.0(3)
O2 Na1 O31 O31 10_556 9 -0.8(3)
O2 Na1 O31 O31 5_545 9 95.6(3)
O11 Na1 O31 O31 8_545 9 -166.4(3)
O11 Na1 O31 O31 . 9 -100.2(3)
O12 Na1 O31 O31 11 9 -89.8(3)
O12 Na1 O31 O31 14_556 9 -179.1(3)
O41 Na1 O31 O31 14_556 9 178.4(2)
O41 Na1 O31 O31 . 9 -55.6(4)
O31 Na1 O31 O31 3 9 57.3(3)
O31 Na1 O31 O31 6_545 9 21.2(7)
O31 Na1 O31 Na1 8_545 6_544 109.49(11)
O2 Na1 O31 Na1 10_556 6_544 -118.35(11)
O2 Na1 O31 Na1 5_545 6_544 -21.96(11)
O11 Na1 O31 Na1 8_545 6_544 76.11(11)
O11 Na1 O31 Na1 . 6_544 142.23(11)
O12 Na1 O31 Na1 11 6_544 152.70(10)
O12 Na1 O31 Na1 14_556 6_544 63.42(10)
O41 Na1 O31 Na1 14_556 6_544 60.8(3)
O41 Na1 O31 Na1 . 6_544 -173.1(4)
O31 Na1 O31 Na1 3 6_544 -60.21(19)
O31 Na1 O31 Na1 6_545 6_544 -96.3(5)
O31 O31 O41 O31 3 11 -46.3(11)
O41 O31 O41 O31 9 11 -26.3(6)
O31 O31 O41 O31 9 11 -26.3(6)
Na1 O31 O41 O31 . 11 -152.2(6)
Na1 O31 O41 O31 6_544 11 18.8(12)
O31 O31 O41 O31 3 9 -20.0(5)
O31 O31 O41 O31 11 9 26.3(6)
O41 O31 O41 O31 9 9 0
Na1 O31 O41 O31 . 9 -125.88(19)
Na1 O31 O41 O31 6_544 9 45.1(6)
O31 O31 O41 O31 11 3 46.3(11)
O41 O31 O41 O31 9 3 20.0(5)
O31 O31 O41 O31 9 3 20.0(5)
Na1 O31 O41 O31 . 3 -105.9(6)
Na1 O31 O41 O31 6_544 3 65.1(6)
O31 O31 O41 O41 3 9 -20.0(5)
O31 O31 O41 O41 11 9 26.3(6)
O31 O31 O41 O41 9 9 0
Na1 O31 O41 O41 . 9 -125.88(19)
Na1 O31 O41 O41 6_544 9 45.1(6)
O31 O31 O41 Na1 3 . 105.9(6)
O31 O31 O41 Na1 11 . 152.2(6)
O41 O31 O41 Na1 9 . 125.88(19)
O31 O31 O41 Na1 9 . 125.88(19)
Na1 O31 O41 Na1 6_544 . 171.0(6)
O31 O31 O41 Na1 3 14_456 64.0(11)
O31 O31 O41 Na1 11 14_456 110.3(11)
O41 O31 O41 Na1 9 14_456 84.0(8)
O31 O31 O41 Na1 9 14_456 84.0(8)
Na1 O31 O41 Na1 . 14_456 -41.9(8)
Na1 O31 O41 Na1 6_544 14_456 129.1(6)
O31 Na1 O41 O31 8_545 11 -89.0(8)
O31 Na1 O41 O31 . 11 121.3(11)
O2 Na1 O41 O31 10_556 11 -2.5(8)
O2 Na1 O41 O31 5_545 11 90.1(8)
O11 Na1 O41 O31 8_545 11 -171.5(8)
O11 Na1 O41 O31 . 11 -104.3(8)
O12 Na1 O41 O31 11 11 -91.4(8)
O12 Na1 O41 O31 14_556 11 173.1(8)
O41 Na1 O41 O31 14_556 11 -138.2(8)
O31 Na1 O41 O31 3 11 85.1(9)
O31 Na1 O41 O31 6_545 11 -37.1(10)
O31 Na1 O41 O31 8_545 . 149.7(4)
O2 Na1 O41 O31 10_556 . -123.8(4)
O2 Na1 O41 O31 5_545 . -31.2(4)
O11 Na1 O41 O31 8_545 . 67.2(4)
O11 Na1 O41 O31 . . 134.4(4)
O12 Na1 O41 O31 11 . 147.3(4)
O12 Na1 O41 O31 14_556 . 51.8(3)
O41 Na1 O41 O31 14_556 . 100.5(4)
O31 Na1 O41 O31 3 . -36.2(3)
O31 Na1 O41 O31 6_545 . -158.43(12)
O31 Na1 O41 O31 8_545 9 -131.0(3)
O31 Na1 O41 O31 . 9 79.4(4)
O2 Na1 O41 O31 10_556 9 -44.5(2)
O2 Na1 O41 O31 5_545 9 48.2(2)
O11 Na1 O41 O31 8_545 9 146.5(2)
O11 Na1 O41 O31 . 9 -146.2(2)
O12 Na1 O41 O31 11 9 -133.3(2)
O12 Na1 O41 O31 14_556 9 131.2(2)
O41 Na1 O41 O31 14_556 9 179.9(2)
O31 Na1 O41 O31 3 9 43.2(2)
O31 Na1 O41 O31 6_545 9 -79.1(4)
O31 Na1 O41 O31 8_545 3 -174.12(16)
O31 Na1 O41 O31 . 3 36.2(3)
O2 Na1 O41 O31 10_556 3 -87.63(14)
O2 Na1 O41 O31 5_545 3 5.00(16)
O11 Na1 O41 O31 8_545 3 103.36(14)
O11 Na1 O41 O31 . 3 170.63(15)
O12 Na1 O41 O31 11 3 -176.47(14)
O12 Na1 O41 O31 14_556 3 88.00(14)
O41 Na1 O41 O31 14_556 3 136.75(14)
O31 Na1 O41 O31 6_545 3 -122.2(3)
O31 Na1 O41 O41 8_545 9 -159.97(19)
O31 Na1 O41 O41 . 9 50.4(3)
O2 Na1 O41 O41 10_556 9 -73.5(2)
O2 Na1 O41 O41 5_545 9 19.2(2)
O11 Na1 O41 O41 8_545 9 117.5(2)
O11 Na1 O41 O41 . 9 -175.2(2)
O12 Na1 O41 O41 11 9 -162.3(2)
O12 Na1 O41 O41 14_556 9 102.1(2)
O41 Na1 O41 O41 14_556 9 150.9(2)
O31 Na1 O41 O41 3 9 14.15(18)
O31 Na1 O41 O41 6_545 9 -108.1(3)
O31 Na1 O41 Na1 8_545 14_456 -49.0(3)
O31 Na1 O41 Na1 . 14_456 161.3(4)
O2 Na1 O41 Na1 10_556 14_456 37.51(6)
O2 Na1 O41 Na1 5_545 14_456 130.14(5)
O11 Na1 O41 Na1 8_545 14_456 -131.51(8)
O11 Na1 O41 Na1 . 14_456 -64.23(7)
O12 Na1 O41 Na1 11 14_456 -51.34(8)
O12 Na1 O41 Na1 14_556 14_456 -146.87(9)
O41 Na1 O41 Na1 14_556 14_456 -98.11(7)
O31 Na1 O41 Na1 3 14_456 125.13(18)
O31 Na1 O41 Na1 6_545 14_456 2.9(4)
